data_7000075
loop_
_publ_author_name
'Duraczy\'nska, Dorota'
'Nelson, John H.'

_publ_section_title
;
 Phosphaallyl complexes of Ru(II) derived from
 dicyclohexylvinylphosphine (DCVP).
;
_journal_issue 1
_journal_name_full 'Dalton transactions (Cambridge, England : 2003)'
_journal_page_first 92
_journal_page_last 103
_journal_paper_doi 10.1039/b413446j
_journal_year 2005
_chemical_formula_sum 'C28 H52 F12 P4'
_chemical_formula_weight 740.58
_chemical_name_common 9
_chemical_name_systematic
;
?
;
_space_group_IT_number 14
_symmetry_cell_setting monoclinic
_symmetry_space_group_name_Hall '-P 2ybc'
_symmetry_space_group_name_H-M 'P 1 21/c 1'
_atom_sites_solution_hydrogens geom
_atom_sites_solution_primary direct
_atom_sites_solution_secondary difmap
_audit_creation_method SHELXL-97
_cell_angle_alpha 90.00
_cell_angle_beta 100.60(14)
_cell_angle_gamma 90.00
_cell_formula_units_Z 2
_cell_length_a 7.934(7)
_cell_length_b 12.17(2)
_cell_length_c 17.83(4)
_cell_measurement_temperature 123(2)
_cell_volume 1692(5)
_computing_cell_refinement 'Bruker XSCANS'
_computing_data_collection 'Bruker XSCANS'
_computing_data_reduction 'Bruker SHELXTL'
_computing_molecular_graphics 'Bruker SHELXTL'
_computing_publication_material 'Bruker SHELXTL'
_computing_structure_refinement 'SHELXL-97 (Sheldrick, 1997)'
_computing_structure_solution 'SHELXS-97 (Sheldrick, 1990)'
_diffrn_ambient_temperature 123(2)
_diffrn_measured_fraction_theta_full 0.981
_diffrn_measured_fraction_theta_max 0.981
_diffrn_measurement_device_type 'CCD area detector'
_diffrn_measurement_method 'Phi and omega scans'
_diffrn_radiation_monochromator graphite
_diffrn_radiation_source 'fine-focus sealed tube'
_diffrn_radiation_type MoK\a
_diffrn_radiation_wavelength 0.71073
_diffrn_reflns_av_R_equivalents 0.0622
_diffrn_reflns_av_sigmaI/netI 0.1107
_diffrn_reflns_limit_h_max 8
_diffrn_reflns_limit_h_min -9
_diffrn_reflns_limit_k_max 14
_diffrn_reflns_limit_k_min -14
_diffrn_reflns_limit_l_max 21
_diffrn_reflns_limit_l_min -20
_diffrn_reflns_number 8097
_diffrn_reflns_theta_full 24.99
_diffrn_reflns_theta_max 24.99
_diffrn_reflns_theta_min 2.04
_exptl_absorpt_coefficient_mu 0.309
_exptl_absorpt_correction_type none
_exptl_crystal_density_diffrn 1.453
_exptl_crystal_density_method 'not measured'
_exptl_crystal_F_000 776
_exptl_crystal_size_max .25
_exptl_crystal_size_mid .21
_exptl_crystal_size_min .09
_refine_diff_density_max 0.867
_refine_diff_density_min -0.565
_refine_diff_density_rms 0.116
_refine_ls_extinction_method none
_refine_ls_goodness_of_fit_ref 1.006
_refine_ls_hydrogen_treatment mixed
_refine_ls_matrix_type full
_refine_ls_number_parameters 199
_refine_ls_number_reflns 2937
_refine_ls_number_restraints 0
_refine_ls_restrained_S_all 1.006
_refine_ls_R_factor_all 0.0773
_refine_ls_R_factor_gt 0.0588
_refine_ls_shift/su_max 0.000
_refine_ls_shift/su_mean 0.000
_refine_ls_structure_factor_coef Fsqd
_refine_ls_weighting_details 'calc w=1/[\s^2^(Fo^2^)+(0.0767P)^2^+0.0000P] where P=(Fo^2^+2Fc^2^)/3'
_refine_ls_weighting_scheme calc
_refine_ls_wR_factor_gt 0.1455
_refine_ls_wR_factor_ref 0.1573
_reflns_number_gt 2250
_reflns_number_total 2937
_reflns_threshold_expression >2sigma(I)
_cod_data_source_file b413446j.txt
_cod_data_source_block 552abs
_cod_depositor_comments
;
The following automatic conversions were performed:
'_symmetry_cell_setting' value 'Monoclinic' changed to 'monoclinic'
according to '/home/saulius/struct/CIF-dictionaries/cif_core.dic'
dictionary named 'cif_core.dic' version 2.4.1 from 2010-06-29.

Automatic conversion script
Id: cif_fix_enum 1527 2010-12-29 10:47:43Z saulius 
;
_cod_original_sg_symbol_H-M P2(1)/c
_cod_database_code 7000075

loop_
_symmetry_equiv_pos_as_xyz
'x, y, z'
'-x, y+1/2, -z+1/2'
'-x, -y, -z'
'x, -y-1/2, z-1/2'

loop_
_atom_site_label
_atom_site_type_symbol
_atom_site_fract_x
_atom_site_fract_y
_atom_site_fract_z
_atom_site_U_iso_or_equiv
_atom_site_adp_type
_atom_site_occupancy
_atom_site_symmetry_multiplicity
_atom_site_calc_flag
_atom_site_refinement_flags
_atom_site_disorder_assembly
_atom_site_disorder_group
P1 P 0.92101(9) 0.60934(5) 0.44316(4) 0.0153(2) Uani 1 1 d . . .
C1 C 0.9960(4) 0.5838(2) 0.35484(16) 0.0193(6) Uani 1 1 d . . .
H1A H 1.0870 0.5262 0.3662 0.023 Uiso 1 1 calc R . .
C2 C 0.8578(4) 0.5380(3) 0.29089(17) 0.0281(7) Uani 1 1 d . . .
H2A H 0.8058 0.4714 0.3091 0.034 Uiso 1 1 calc R . .
H2B H 0.7663 0.5933 0.2762 0.034 Uiso 1 1 calc R . .
C3 C 0.9375(5) 0.5094(3) 0.22237(19) 0.0339(8) Uani 1 1 d . . .
H3A H 0.8468 0.4834 0.1804 0.041 Uiso 1 1 calc R . .
H3B H 1.0208 0.4489 0.2361 0.041 Uiso 1 1 calc R . .
C4 C 1.0287(5) 0.6083(3) 0.19505(18) 0.0304(8) Uani 1 1 d . . .
H4A H 1.0851 0.5854 0.1525 0.036 Uiso 1 1 calc R . .
H4B H 0.9430 0.6655 0.1756 0.036 Uiso 1 1 calc R . .
C5 C 1.1618(4) 0.6561(3) 0.25865(19) 0.0309(8) Uani 1 1 d . . .
H5A H 1.2126 0.7227 0.2400 0.037 Uiso 1 1 calc R . .
H5B H 1.2548 0.6019 0.2741 0.037 Uiso 1 1 calc R . .
C6 C 1.0814(5) 0.6855(2) 0.32709(18) 0.0274(7) Uani 1 1 d . . .
H6A H 0.9947 0.7440 0.3128 0.033 Uiso 1 1 calc R . .
H6B H 1.1708 0.7138 0.3688 0.033 Uiso 1 1 calc R . .
C7 C 0.7895(4) 0.7310(2) 0.44711(16) 0.0172(6) Uani 1 1 d . . .
H7A H 0.7449 0.7243 0.4958 0.021 Uiso 1 1 calc R . .
C8 C 0.8893(4) 0.8403(2) 0.4536(2) 0.0283(8) Uani 1 1 d . . .
H8A H 0.9889 0.8361 0.4960 0.034 Uiso 1 1 calc R . .
H8B H 0.9323 0.8546 0.4058 0.034 Uiso 1 1 calc R . .
C9 C 0.7696(4) 0.9339(2) 0.4684(2) 0.0308(8) Uani 1 1 d . . .
H9A H 0.7325 0.9213 0.5177 0.037 Uiso 1 1 calc R . .
H9B H 0.8328 1.0045 0.4718 0.037 Uiso 1 1 calc R . .
C10 C 0.6140(4) 0.9412(2) 0.40571(19) 0.0287(8) Uani 1 1 d . . .
H10A H 0.6503 0.9595 0.3570 0.034 Uiso 1 1 calc R . .
H10B H 0.5379 1.0007 0.4175 0.034 Uiso 1 1 calc R . .
C11 C 0.5156(4) 0.8326(2) 0.3972(2) 0.0298(8) Uani 1 1 d . . .
H11A H 0.4188 0.8379 0.3535 0.036 Uiso 1 1 calc R . .
H11B H 0.4674 0.8191 0.4438 0.036 Uiso 1 1 calc R . .
C12 C 0.6308(4) 0.7358(2) 0.38435(17) 0.0249(7) Uani 1 1 d . . .
H12A H 0.5658 0.6663 0.3838 0.030 Uiso 1 1 calc R . .
H12B H 0.6662 0.7439 0.3342 0.030 Uiso 1 1 calc R . .
C13 C 0.7959(4) 0.4933(2) 0.46555(16) 0.0171(6) Uani 1 1 d . . .
H13A H 0.7479 0.5115 0.5115 0.020 Uiso 1 1 calc R . .
H13B H 0.6982 0.4824 0.4229 0.020 Uiso 1 1 calc R . .
C14 C 0.8957(4) 0.3836(2) 0.48003(16) 0.0164(6) Uani 1 1 d . . .
H14A H 0.9352 0.3616 0.4327 0.020 Uiso 1 1 calc R . .
H14B H 0.8168 0.3258 0.4920 0.020 Uiso 1 1 calc R . .
P2 P 0.59708(10) 0.66637(6) 0.64215(4) 0.0207(3) Uani 1 1 d . . .
F1 F 0.5119(3) 0.67527(18) 0.55493(11) 0.0437(6) Uani 1 1 d . . .
F2 F 0.4116(3) 0.66863(17) 0.66398(12) 0.0453(6) Uani 1 1 d . . .
F3 F 0.6863(3) 0.6529(2) 0.72835(11) 0.0576(7) Uani 1 1 d . . .
F4 F 0.7847(2) 0.66023(14) 0.61995(10) 0.0279(5) Uani 1 1 d . . .
F5 F 0.6116(3) 0.79503(17) 0.64855(17) 0.0723(9) Uani 1 1 d . . .
F6 F 0.5843(3) 0.53523(15) 0.63434(12) 0.0405(6) Uani 1 1 d . . .

loop_
_atom_site_aniso_label
_atom_site_aniso_U_11
_atom_site_aniso_U_22
_atom_site_aniso_U_33
_atom_site_aniso_U_23
_atom_site_aniso_U_13
_atom_site_aniso_U_12
P1 0.0063(5) 0.0170(4) 0.0226(4) 0.0014(3) 0.0022(3) -0.0013(3)
C1 0.0112(17) 0.0208(13) 0.0270(16) 0.0016(11) 0.0064(13) 0.0000(11)
C2 0.027(2) 0.0325(16) 0.0255(16) -0.0041(13) 0.0061(14) -0.0053(13)
C3 0.033(2) 0.0401(18) 0.0282(17) -0.0053(14) 0.0049(15) 0.0031(15)
C4 0.022(2) 0.0420(18) 0.0286(17) 0.0076(14) 0.0094(14) 0.0149(14)
C5 0.018(2) 0.0433(18) 0.0340(19) 0.0114(14) 0.0111(15) -0.0013(14)
C6 0.028(2) 0.0268(15) 0.0291(17) 0.0024(12) 0.0101(15) -0.0079(13)
C7 0.0097(17) 0.0190(13) 0.0232(14) -0.0010(11) 0.0037(12) -0.0001(11)
C8 0.0137(19) 0.0219(15) 0.049(2) -0.0058(13) 0.0034(15) -0.0003(12)
C9 0.023(2) 0.0213(14) 0.049(2) -0.0058(13) 0.0070(16) 0.0003(13)
C10 0.023(2) 0.0206(14) 0.044(2) 0.0040(13) 0.0086(15) 0.0049(13)
C11 0.013(2) 0.0259(15) 0.049(2) 0.0057(13) 0.0027(15) 0.0033(12)
C12 0.0164(18) 0.0211(14) 0.0348(17) 0.0035(12) -0.0018(14) 0.0005(12)
C13 0.0068(16) 0.0207(13) 0.0234(15) 0.0002(11) 0.0020(12) -0.0018(11)
C14 0.0082(16) 0.0182(13) 0.0224(15) 0.0020(11) 0.0013(12) -0.0027(11)
P2 0.0085(5) 0.0248(4) 0.0296(5) -0.0058(3) 0.0054(3) -0.0025(3)
F1 0.0131(12) 0.0774(15) 0.0387(12) 0.0232(10) -0.0005(9) -0.0077(10)
F2 0.0137(12) 0.0662(14) 0.0608(14) -0.0289(10) 0.0198(10) -0.0081(10)
F3 0.0306(15) 0.116(2) 0.0257(12) -0.0159(11) 0.0038(10) -0.0202(13)
F4 0.0062(10) 0.0444(10) 0.0336(10) -0.0029(8) 0.0048(8) -0.0021(7)
F5 0.0143(13) 0.0259(11) 0.170(3) -0.0217(13) -0.0002(15) -0.0023(9)
F6 0.0203(12) 0.0262(10) 0.0700(15) 0.0030(8) -0.0048(10) -0.0031(8)

loop_
_atom_type_symbol
_atom_type_description
_atom_type_scat_dispersion_real
_atom_type_scat_dispersion_imag
_atom_type_scat_source
C C 0.0033 0.0016 'International Tables Vol C Tables 4.2.6.8 and 6.1.1.4'
H H 0.0000 0.0000 'International Tables Vol C Tables 4.2.6.8 and 6.1.1.4'
F F 0.0171 0.0103 'International Tables Vol C Tables 4.2.6.8 and 6.1.1.4'
P P 0.1023 0.0942 'International Tables Vol C Tables 4.2.6.8 and 6.1.1.4'

loop_
_geom_angle_atom_site_label_1
_geom_angle_atom_site_label_2
_geom_angle_atom_site_label_3
_geom_angle
_geom_angle_site_symmetry_1
_geom_angle_site_symmetry_3
_geom_angle_publ_flag
C14 P1 C1 108.68(19) 3_766 . ?
C14 P1 C13 105.50(14) 3_766 . ?
C1 P1 C13 109.82(15) . . ?
C14 P1 C7 108.59(14) 3_766 . ?
C1 P1 C7 117.11(14) . . ?
C13 P1 C7 106.51(18) . . ?
C2 C1 C6 110.5(3) . . ?
C2 C1 P1 113.9(2) . . ?
C6 C1 P1 112.2(2) . . ?
C3 C2 C1 109.6(3) . . ?
C2 C3 C4 111.6(3) . . ?
C5 C4 C3 111.7(3) . . ?
C4 C5 C6 110.7(3) . . ?
C5 C6 C1 110.2(3) . . ?
C12 C7 C8 111.5(2) . . ?
C12 C7 P1 113.9(2) . . ?
C8 C7 P1 114.5(2) . . ?
C9 C8 C7 109.1(3) . . ?
C10 C9 C8 111.4(3) . . ?
C9 C10 C11 110.9(3) . . ?
C10 C11 C12 111.8(3) . . ?
C7 C12 C11 110.7(3) . . ?
C14 C13 P1 115.1(2) . . ?
C13 C14 P1 113.61(19) . 3_766 ?
F5 P2 F3 91.10(15) . . ?
F5 P2 F1 90.89(14) . . ?
F3 P2 F1 177.51(14) . . ?
F5 P2 F2 91.36(12) . . ?
F3 P2 F2 91.88(19) . . ?
F1 P2 F2 89.57(19) . . ?
F5 P2 F6 178.91(14) . . ?
F3 P2 F6 89.49(13) . . ?
F1 P2 F6 88.51(11) . . ?
F2 P2 F6 89.53(11) . . ?
F5 P2 F4 90.30(12) . . ?
F3 P2 F4 88.02(18) . . ?
F1 P2 F4 90.47(18) . . ?
F2 P2 F4 178.34(11) . . ?
F6 P2 F4 88.80(10) . . ?

loop_
_geom_bond_atom_site_label_1
_geom_bond_atom_site_label_2
_geom_bond_distance
_geom_bond_site_symmetry_2
_geom_bond_publ_flag
P1 C14 1.807(4) 3_766 ?
P1 C1 1.810(4) . ?
P1 C13 1.813(4) . ?
P1 C7 1.820(4) . ?
C1 C2 1.534(5) . ?
C1 C6 1.535(4) . ?
C2 C3 1.516(5) . ?
C3 C4 1.529(5) . ?
C4 C5 1.516(5) . ?
C5 C6 1.520(5) . ?
C7 C12 1.524(5) . ?
C7 C8 1.542(4) . ?
C8 C9 1.536(5) . ?
C9 C10 1.507(5) . ?
C10 C11 1.528(5) . ?
C11 C12 1.535(5) . ?
C13 C14 1.550(4) . ?
C14 P1 1.807(4) 3_766 ?
P2 F5 1.573(4) . ?
P2 F3 1.578(4) . ?
P2 F1 1.581(4) . ?
P2 F2 1.590(3) . ?
P2 F6 1.603(4) . ?
P2 F4 1.611(2) . ?
